data_7711697
loop_
_publ_author_name
'Li, Xiao-Lei'
'Ma, Zhifang'
'Wu, Jinjiang'
'Zhou, Quan'
'Tang, Jinkui'

_publ_section_title
;
 Enhancing magnetic relaxation through subcomponent self-assembly from a
 Dy2 to Dy4 grid
;
_journal_name_full 'Dalton Transactions'
_journal_paper_doi 10.1039/D2DT02996K
_journal_year 2022
_chemical_formula_moiety 'C32 H46 Dy2 N14 O20, 2(C3 H7 N O)'
_chemical_formula_sum 'C38 H60 Dy2 N16 O22'
_chemical_formula_weight 1418.02
_space_group_crystal_system monoclinic
_space_group_IT_number 15
_space_group_name_Hall '-C 2yc'
_space_group_name_H-M_alt 'C 1 2/c 1'
_atom_sites_solution_hydrogens mixed
_audit_creation_date 2022-10-19
_audit_creation_method
;
Olex2 1.5
(compiled 2021.11.18 svn.ra9532c28 for OlexSys, GUI svn.r6429)
;
_audit_update_record
;
2022-10-20 deposited with the CCDC.	2022-10-25 downloaded from the CCDC.
;
_cell_angle_alpha 90
_cell_angle_beta 105.499(4)
_cell_angle_gamma 90
_cell_formula_units_Z 4
_cell_length_a 21.314(5)
_cell_length_b 14.009(3)
_cell_length_c 19.509(4)
_cell_measurement_reflns_used 8607
_cell_measurement_temperature 296(2)
_cell_measurement_theta_max 26.12
_cell_measurement_theta_min 2.20
_cell_volume 5613(2)
_computing_cell_refinement 'SAINT v8.34A (Bruker, 2013)'
_computing_data_collection 'SAINT v8.34A (Bruker, 2013)'
_computing_data_reduction 'SAINT v8.34A (Bruker, 2013)'
_computing_molecular_graphics 'Olex2 1.5 (Dolomanov et al., 2009)'
_computing_publication_material 'Olex2 1.5 (Dolomanov et al., 2009)'
_computing_structure_refinement 'SHELXL 2019/2 (Sheldrick, 2015)'
_computing_structure_solution 'SHELXT 2018/2 (Sheldrick, 2018)'
_diffrn_ambient_temperature 296(2)
_diffrn_detector 'Bruker APEX2 area detector'
_diffrn_detector_area_resol_mean 7.9
_diffrn_detector_type 'CCD area detector'
_diffrn_measured_fraction_theta_full 1.000
_diffrn_measured_fraction_theta_max 0.988
_diffrn_measurement_device 'three-circle diffractometer'
_diffrn_measurement_device_type 'Bruker SMART APEX2 area detector'
_diffrn_measurement_method '\w and \f scans'
_diffrn_radiation_monochromator 'mirror optics'
_diffrn_radiation_probe x-ray
_diffrn_radiation_type MoK\a
_diffrn_radiation_wavelength 0.71073
_diffrn_reflns_av_R_equivalents 0.0302
_diffrn_reflns_av_unetI/netI 0.0326
_diffrn_reflns_Laue_measured_fraction_full 1.000
_diffrn_reflns_Laue_measured_fraction_max 0.988
_diffrn_reflns_limit_h_max 26
_diffrn_reflns_limit_h_min -19
_diffrn_reflns_limit_k_max 14
_diffrn_reflns_limit_k_min -17
_diffrn_reflns_limit_l_max 24
_diffrn_reflns_limit_l_min -24
_diffrn_reflns_number 17535
_diffrn_reflns_point_group_measured_fraction_full 1.000
_diffrn_reflns_point_group_measured_fraction_max 0.988
_diffrn_reflns_theta_full 25.242
_diffrn_reflns_theta_max 26.186
_diffrn_reflns_theta_min 1.760
_diffrn_source 'microfocus sealed X-ray tube'
_diffrn_source_current 35.0
_diffrn_source_power 1.575
_diffrn_source_type 'Incoatec I\ms'
_diffrn_source_voltage 45.0
_exptl_absorpt_coefficient_mu 2.729
_exptl_absorpt_correction_T_max 0.579
_exptl_absorpt_correction_T_min 0.445
_exptl_absorpt_correction_type multi-scan
_exptl_absorpt_process_details
;
SADABS-2012/1 (Bruker,2012) was used for absorption correction.
wR2(int) was 0.0650 before and 0.0453 after correction.
The Ratio of minimum to maximum transmission is 0.8013.
The \l/2 correction factor is 0.0015.
;
_exptl_crystal_colour 'clear yellowish yellow'
_exptl_crystal_colour_lustre clear
_exptl_crystal_colour_modifier yellowish
_exptl_crystal_colour_primary yellow
_exptl_crystal_density_diffrn 1.678
_exptl_crystal_description block
_exptl_crystal_F_000 2832
_exptl_crystal_size_max 0.3
_exptl_crystal_size_mid 0.25
_exptl_crystal_size_min 0.2
_refine_diff_density_max 0.802
_refine_diff_density_min -0.460
_refine_diff_density_rms 0.072
_refine_ls_extinction_method none
_refine_ls_goodness_of_fit_ref 1.012
_refine_ls_hydrogen_treatment constr
_refine_ls_matrix_type full
_refine_ls_number_parameters 390
_refine_ls_number_reflns 5574
_refine_ls_number_restraints 58
_refine_ls_restrained_S_all 1.013
_refine_ls_R_factor_all 0.0401
_refine_ls_R_factor_gt 0.0278
_refine_ls_shift/su_max 0.001
_refine_ls_shift/su_mean 0.000
_refine_ls_structure_factor_coef Fsqd
_refine_ls_weighting_details 'w=1/[\s^2^(Fo^2^)+(0.0311P)^2^+3.8673P] where P=(Fo^2^+2Fc^2^)/3'
_refine_ls_weighting_scheme calc
_refine_ls_wR_factor_gt 0.0606
_refine_ls_wR_factor_ref 0.0672
_reflns_Friedel_coverage 0.000
_reflns_number_gt 4497
_reflns_number_total 5574
_reflns_threshold_expression 'I > 2\s(I)'
_cod_data_source_file d2dt02996k2.cif
_cod_data_source_block Dy2
_cod_database_code 7711697
_shelx_shelxl_version_number 2019/2
_shelx_space_group_comment
;
The symmetry employed for this shelxl refinement is uniquely defined
by the following loop, which should always be used as a source of
symmetry information in preference to the above space-group names.
They are only intended as comments.
;
_olex2_refinement_description
;
1. Fixed Uiso
 At 1.2 times of:
  All C(H) groups, All N(H) groups
 At 1.5 times of:
  All C(H,H,H) groups
2. Restrained distances
 N7-C16 \\sim N7-C17
 with sigma of 0.02
 C13-O10 \\sim C13A-O10
 with sigma of 0.02
 C13-N7 \\sim C13A-N7
 with sigma of 0.02
 N7-C16 \\sim N7-C16A
 with sigma of 0.02
 N7-C17 \\sim N7-C17A
 with sigma of 0.02
3. Restrained planarity
 C13, O10, N7, C16, C17
 with sigma of 0.1
4. Uiso/Uaniso restraints and constraints
C13 \\sim O10 \\sim N7 \\sim C16 \\sim C17: within 2A with sigma of 0.04 and
sigma for terminal atoms of 0.08 within 2A
5. Rigid body (RIGU) restrains
 C13, O10, N7, C16, C17
 with sigma for 1-2 distances of 0.004 and sigma for 1-3 distances of 0.004
6. Others
 Sof(C13A)=Sof(H13A)=Sof(C17A)=Sof(H17D)=Sof(H17E)=Sof(H17F)=Sof(C16A)=
 Sof(H16D)=Sof(H16E)=Sof(H16F)=1-FVAR(1)
 Sof(C13)=Sof(H13)=Sof(C16)=Sof(H16A)=Sof(H16B)=Sof(H16C)=Sof(C17)=Sof(H17A)=
 Sof(H17B)=Sof(H17C)=FVAR(1)
7.a Riding coordinates:
 N2(H2)
7.b Aromatic/amide H refined with riding coordinates:
 C3(H3), C4(H4), C5(H5), C7(H7), C9(H9), C12(H12), C15(H15), C20(H20),
 C13(H13), C13A(H13A)
7.c Idealised Me refined as rotating group:
 C1(H1A,H1B,H1C), C10(H10A,H10B,H10C), C11(H11A,H11B,H11C), C18(H18A,H18B,
 H18C), C19(H19A,H19B,H19C), C16(H16A,H16B,H16C), C17(H17A,H17B,H17C),
 C17A(H17D,H17E,H17F), C16A(H16D,H16E,H16F)
;
_olex2_submission_special_instructions 'No special instructions were received'

loop_
_space_group_symop_operation_xyz
'x, y, z'
'-x, y, -z+1/2'
'x+1/2, y+1/2, z'
'-x+1/2, y+1/2, -z+1/2'
'-x, -y, -z'
'x, -y, z-1/2'
'-x+1/2, -y+1/2, -z'
'x+1/2, -y+1/2, z-1/2'

loop_
_atom_site_label
_atom_site_type_symbol
_atom_site_fract_x
_atom_site_fract_y
_atom_site_fract_z
_atom_site_U_iso_or_equiv
_atom_site_adp_type
_atom_site_occupancy
_atom_site_site_symmetry_order
_atom_site_calc_flag
_atom_site_refinement_flags_posn
_atom_site_refinement_flags_adp
_atom_site_refinement_flags_occupancy
_atom_site_disorder_assembly
_atom_site_disorder_group
Dy1 Dy 0.40788(2) 0.19880(2) 0.37007(2) 0.04404(7) Uani 1 1 d . . . . .
O1 O 0.36694(18) 0.2229(2) 0.59337(14) 0.0837(10) Uani 1 1 d . . . . .
O2 O 0.40311(15) 0.17069(18) 0.47966(13) 0.0605(7) Uani 1 1 d . . . . .
O3 O 0.33223(15) 0.0840(2) 0.27917(14) 0.0694(8) Uani 1 1 d . . . . .
O4 O 0.29421(15) 0.1571(3) 0.35485(17) 0.0863(10) Uani 1 1 d . . . . .
O5 O 0.23089(19) 0.0654(3) 0.2766(3) 0.1378(17) Uani 1 1 d . . . . .
O6 O 0.51456(16) 0.2398(3) 0.45069(16) 0.0784(8) Uani 1 1 d . . . . .
O7 O 0.49029(19) 0.3228(2) 0.35575(19) 0.0793(9) Uani 1 1 d . . . . .
O8 O 0.5845(2) 0.3425(3) 0.4329(3) 0.1235(15) Uani 1 1 d . . . . .
O9 O 0.36543(16) 0.3446(2) 0.40101(15) 0.0761(9) Uani 1 1 d . . . . .
N1 N 0.43426(14) 0.02549(18) 0.39931(13) 0.0388(6) Uani 1 1 d . . . . .
N2 N 0.45671(14) -0.02522(18) 0.34971(13) 0.0411(7) Uani 1 1 d . . . . .
H2 H 0.457489 -0.086602 0.351138 0.049 Uiso 1 1 d R U . . .
N3 N 0.47524(13) 0.11853(17) 0.29852(13) 0.0373(6) Uani 1 1 d . . . . .
N4 N 0.28426(19) 0.1008(3) 0.3021(2) 0.0773(10) Uani 1 1 d . . . . .
N5 N 0.5311(2) 0.3034(3) 0.4136(3) 0.0759(11) Uani 1 1 d . . . . .
N6 N 0.31448(18) 0.4385(3) 0.46304(19) 0.0728(10) Uani 1 1 d . . . . .
C1 C 0.3555(3) 0.2525(5) 0.6591(2) 0.118(2) Uani 1 1 d . . . . .
H1A H 0.311832 0.236045 0.659381 0.178 Uiso 1 1 calc R U . . .
H1B H 0.361183 0.320367 0.664226 0.178 Uiso 1 1 calc R U . . .
H1C H 0.385745 0.221033 0.697865 0.178 Uiso 1 1 calc R U . . .
C2 C 0.3714(2) 0.1268(3) 0.58321(19) 0.0613(11) Uani 1 1 d . . . . .
C3 C 0.3583(2) 0.0571(3) 0.62688(18) 0.0668(12) Uani 1 1 d . . . . .
H3 H 0.345064 0.074201 0.666945 0.080 Uiso 1 1 calc R U . . .
C4 C 0.3645(2) -0.0385(3) 0.61178(19) 0.0642(11) Uani 1 1 d . . . . .
H4 H 0.355326 -0.085089 0.641647 0.077 Uiso 1 1 calc R U . . .
C5 C 0.38418(18) -0.0648(3) 0.55285(18) 0.0552(10) Uani 1 1 d . . . . .
H5 H 0.388322 -0.129127 0.543085 0.066 Uiso 1 1 calc R U . . .
C6 C 0.39816(17) 0.0055(3) 0.50703(16) 0.0438(8) Uani 1 1 d . . . . .
C7 C 0.42242(16) -0.0272(2) 0.44865(16) 0.0415(8) Uani 1 1 d . . . . .
H7 H 0.430221 -0.092263 0.446448 0.050 Uiso 1 1 calc R U . . .
C8 C 0.47739(15) 0.0211(2) 0.29910(15) 0.0340(7) Uani 1 1 d . . . . .
C9 C 0.500000 0.1606(3) 0.250000 0.0392(10) Uani 1 2 d S T P . .
H9 H 0.500002 0.226978 0.250002 0.047 Uiso 1 2 calc R U P . .
C10 C 0.3194(3) 0.5231(3) 0.4221(3) 0.1042(19) Uani 1 1 d . . . . .
H10A H 0.324546 0.504545 0.376481 0.156 Uiso 1 1 calc R U . . .
H10B H 0.356434 0.560060 0.446954 0.156 Uiso 1 1 calc R U . . .
H10C H 0.280614 0.560624 0.415582 0.156 Uiso 1 1 calc R U . . .
C11 C 0.2862(3) 0.4477(4) 0.5234(3) 0.0980(17) Uani 1 1 d . . . . .
H11A H 0.281697 0.385538 0.542240 0.147 Uiso 1 1 calc R U . . .
H11B H 0.244245 0.477430 0.507889 0.147 Uiso 1 1 calc R U . . .
H11C H 0.314275 0.486134 0.559678 0.147 Uiso 1 1 calc R U . . .
C12 C 0.3379(2) 0.3568(3) 0.4488(2) 0.0721(12) Uani 1 1 d . . . . .
H12 H 0.333654 0.304349 0.476434 0.086 Uiso 1 1 calc R U . . .
C14 C 0.39154(18) 0.1029(3) 0.52043(16) 0.0499(9) Uani 1 1 d . . . . .
C15 C 0.500000 -0.0296(3) 0.250000 0.0356(10) Uani 1 2 d S T P . .
H15 H 0.500001 -0.096032 0.250000 0.043 Uiso 1 2 calc R U P . .
O11 O 0.05690(18) 0.2766(2) 0.16371(17) 0.0819(10) Uani 1 1 d . . . . .
N8 N 0.02406(19) 0.1263(2) 0.13229(19) 0.0693(10) Uani 1 1 d . . . . .
C18 C -0.0181(3) 0.0633(4) 0.0823(4) 0.145(3) Uani 1 1 d . . . . .
H18A H -0.036522 0.096846 0.038686 0.218 Uiso 1 1 calc R U . . .
H18B H -0.052417 0.041284 0.101760 0.218 Uiso 1 1 calc R U . . .
H18C H 0.006488 0.009602 0.073198 0.218 Uiso 1 1 calc R U . . .
C19 C 0.0660(3) 0.0819(4) 0.1937(3) 0.111(2) Uani 1 1 d . . . . .
H19A H 0.108669 0.109408 0.203107 0.167 Uiso 1 1 calc R U . . .
H19B H 0.068428 0.014699 0.185264 0.167 Uiso 1 1 calc R U . . .
H19C H 0.048855 0.091897 0.233952 0.167 Uiso 1 1 calc R U . . .
C20 C 0.0236(2) 0.2196(3) 0.1236(2) 0.0685(12) Uani 1 1 d . . . . .
H20 H -0.005143 0.243769 0.082670 0.082 Uiso 1 1 calc R U . . .
C13 C 0.3376(4) 0.2919(5) 0.1998(4) 0.068(2) Uani 0.592(10) 1 d D U P A 1
H13 H 0.362817 0.287056 0.167795 0.081 Uiso 0.592(10) 1 calc R U P A 1
O10 O 0.36463(17) 0.2783(2) 0.26085(16) 0.0758(8) Uani 1 1 d D U . . .
N7 N 0.2749(2) 0.3134(3) 0.1726(2) 0.0811(11) Uani 1 1 d D U . . .
C16 C 0.2476(7) 0.3194(11) 0.0969(5) 0.136(5) Uani 0.592(10) 1 d D U P A 1
H16A H 0.281918 0.316525 0.073609 0.205 Uiso 0.592(10) 1 calc R U P A 1
H16B H 0.224459 0.378586 0.085326 0.205 Uiso 0.592(10) 1 calc R U P A 1
H16C H 0.218130 0.267111 0.081218 0.205 Uiso 0.592(10) 1 calc R U P A 1
C17 C 0.2314(6) 0.3175(9) 0.2160(7) 0.138(5) Uani 0.592(10) 1 d D U P A 1
H17A H 0.203855 0.262147 0.207509 0.207 Uiso 0.592(10) 1 calc R U P A 1
H17B H 0.205158 0.373954 0.204821 0.207 Uiso 0.592(10) 1 calc R U P A 1
H17C H 0.255731 0.319108 0.265097 0.207 Uiso 0.592(10) 1 calc R U P A 1
C13A C 0.3132(6) 0.3176(8) 0.2375(6) 0.085(5) Uani 0.408(10) 1 d D . P A 2
H13A H 0.298839 0.355631 0.269285 0.103 Uiso 0.408(10) 1 calc R U P A 2
C17A C 0.2121(7) 0.3644(14) 0.1560(10) 0.137(7) Uani 0.408(10) 1 d D . P A 2
H17D H 0.209473 0.402059 0.196253 0.205 Uiso 0.408(10) 1 calc R U P A 2
H17E H 0.177076 0.318941 0.145183 0.205 Uiso 0.408(10) 1 calc R U P A 2
H17F H 0.208737 0.405326 0.115719 0.205 Uiso 0.408(10) 1 calc R U P A 2
C16A C 0.2920(14) 0.2731(16) 0.1146(11) 0.170(10) Uani 0.408(10) 1 d D . P A 2
H16D H 0.337821 0.281615 0.120298 0.256 Uiso 0.408(10) 1 calc R U P A 2
H16E H 0.268048 0.303938 0.071568 0.256 Uiso 0.408(10) 1 calc R U P A 2
H16F H 0.281924 0.206231 0.111966 0.256 Uiso 0.408(10) 1 calc R U P A 2

loop_
_atom_site_aniso_label
_atom_site_aniso_U_11
_atom_site_aniso_U_22
_atom_site_aniso_U_33
_atom_site_aniso_U_23
_atom_site_aniso_U_13
_atom_site_aniso_U_12
Dy1 0.04530(12) 0.04884(11) 0.03875(10) -0.00271(7) 0.01257(8) 0.01053(7)
O1 0.109(3) 0.096(2) 0.0481(16) -0.0185(15) 0.0261(17) 0.0318(19)
O2 0.083(2) 0.0595(15) 0.0434(14) -0.0061(12) 0.0251(14) 0.0111(14)
O3 0.0536(19) 0.092(2) 0.0618(17) -0.0152(15) 0.0142(15) 0.0092(15)
O4 0.058(2) 0.124(3) 0.083(2) -0.035(2) 0.0303(18) -0.0035(19)
O5 0.053(2) 0.175(4) 0.175(4) -0.080(3) 0.013(3) -0.020(3)
O6 0.062(2) 0.094(2) 0.074(2) -0.0093(18) 0.0080(17) 0.0042(18)
O7 0.088(3) 0.0577(18) 0.091(2) -0.0095(16) 0.022(2) -0.0027(16)
O8 0.079(3) 0.107(3) 0.175(4) -0.041(3) 0.017(3) -0.032(2)
O9 0.098(3) 0.0677(18) 0.0670(18) -0.0059(14) 0.0304(18) 0.0318(17)
N1 0.0384(17) 0.0486(15) 0.0318(13) -0.0025(12) 0.0135(12) 0.0042(12)
N2 0.0525(19) 0.0393(14) 0.0382(14) 0.0008(11) 0.0237(14) 0.0062(12)
N3 0.0358(16) 0.0411(14) 0.0357(13) 0.0011(11) 0.0111(12) 0.0032(12)
N4 0.048(2) 0.100(3) 0.081(3) -0.020(2) 0.012(2) 0.003(2)
N5 0.065(3) 0.060(2) 0.100(3) -0.031(2) 0.018(3) 0.000(2)
N6 0.061(3) 0.081(3) 0.073(2) -0.0237(19) 0.0118(19) 0.0264(19)
C1 0.155(6) 0.147(5) 0.054(3) -0.025(3) 0.030(3) 0.068(5)
C2 0.053(3) 0.092(3) 0.0384(19) -0.007(2) 0.0103(18) 0.025(2)
C3 0.055(3) 0.117(4) 0.0316(19) 0.000(2) 0.0176(18) 0.023(2)
C4 0.054(3) 0.103(3) 0.041(2) 0.018(2) 0.0219(19) 0.016(2)
C5 0.044(2) 0.081(3) 0.0416(19) 0.0110(18) 0.0146(17) 0.0152(19)
C6 0.036(2) 0.065(2) 0.0300(16) 0.0037(15) 0.0085(15) 0.0109(16)
C7 0.038(2) 0.0521(19) 0.0361(17) 0.0019(14) 0.0128(15) 0.0067(15)
C8 0.0313(18) 0.0404(17) 0.0294(15) 0.0025(12) 0.0063(13) 0.0029(13)
C9 0.039(3) 0.036(2) 0.043(2) 0.000 0.013(2) 0.000
C10 0.099(5) 0.069(3) 0.150(5) -0.018(3) 0.041(4) 0.019(3)
C11 0.078(4) 0.131(4) 0.085(3) -0.030(3) 0.021(3) 0.042(3)
C12 0.078(3) 0.071(3) 0.062(3) -0.008(2) 0.011(2) 0.025(2)
C14 0.040(2) 0.078(3) 0.0302(16) -0.0035(17) 0.0073(15) 0.0139(18)
C15 0.038(3) 0.036(2) 0.033(2) 0.000 0.012(2) 0.000
O11 0.110(3) 0.0542(17) 0.073(2) -0.0047(15) 0.010(2) -0.0080(17)
N8 0.071(3) 0.055(2) 0.074(2) -0.0053(17) 0.007(2) -0.0037(18)
C18 0.146(7) 0.092(4) 0.150(6) -0.024(4) -0.041(5) -0.030(4)
C19 0.116(5) 0.081(3) 0.114(4) 0.015(3) -0.009(4) 0.012(3)
C20 0.074(3) 0.069(3) 0.058(3) 0.005(2) 0.011(2) 0.006(2)
C13 0.072(4) 0.075(5) 0.056(4) 0.013(3) 0.016(3) 0.012(3)
O10 0.073(2) 0.088(2) 0.0634(18) 0.0171(15) 0.0120(16) 0.0265(17)
N7 0.069(3) 0.088(3) 0.077(3) 0.027(2) 0.005(2) 0.011(2)
C16 0.116(10) 0.176(13) 0.093(6) 0.046(6) -0.012(5) -0.006(8)
C17 0.104(8) 0.177(11) 0.144(9) 0.071(8) 0.055(7) 0.048(7)
C13A 0.097(11) 0.087(9) 0.074(8) 0.017(7) 0.025(8) 0.039(7)
C17A 0.090(13) 0.184(18) 0.130(15) 0.037(13) 0.017(11) 0.049(12)
C16A 0.20(3) 0.138(18) 0.17(2) -0.030(15) 0.04(2) 0.056(17)

loop_
_atom_type_symbol
_atom_type_description
_atom_type_scat_dispersion_real
_atom_type_scat_dispersion_imag
_atom_type_scat_source
C C 0.0033 0.0016 'International Tables Vol C Tables 4.2.6.8 and 6.1.1.4'
H H 0.0000 0.0000 'International Tables Vol C Tables 4.2.6.8 and 6.1.1.4'
Dy Dy -0.1892 4.4098 'International Tables Vol C Tables 4.2.6.8 and 6.1.1.4'
N N 0.0061 0.0033 'International Tables Vol C Tables 4.2.6.8 and 6.1.1.4'
O O 0.0106 0.0060 'International Tables Vol C Tables 4.2.6.8 and 6.1.1.4'

loop_
_geom_angle_atom_site_label_1
_geom_angle_atom_site_label_2
_geom_angle_atom_site_label_3
_geom_angle
_geom_angle_site_symmetry_1
_geom_angle_site_symmetry_3
_geom_angle_publ_flag
O2 Dy1 O3 111.66(10) . . ?
O2 Dy1 O4 76.86(11) . . ?
O2 Dy1 O6 72.30(11) . . ?
O2 Dy1 O7 116.22(11) . . ?
O2 Dy1 O9 77.74(10) . . ?
O2 Dy1 N1 70.96(8) . . ?
O2 Dy1 N3 129.72(9) . . ?
O2 Dy1 O10 148.39(10) . . ?
O4 Dy1 O3 49.79(10) . . ?
O4 Dy1 O6 148.62(11) . . ?
O4 Dy1 O7 147.87(12) . . ?
O4 Dy1 N1 87.20(11) . . ?
O4 Dy1 N3 121.47(10) . . ?
O6 Dy1 O3 151.12(10) . . ?
O6 Dy1 O7 50.41(12) . . ?
O6 Dy1 N1 88.17(11) . . ?
O6 Dy1 N3 83.82(10) . . ?
O7 Dy1 O3 131.87(10) . . ?
O9 Dy1 O3 119.65(10) . . ?
O9 Dy1 O4 78.62(12) . . ?
O9 Dy1 O6 89.23(11) . . ?
O9 Dy1 O7 76.19(11) . . ?
O9 Dy1 N1 147.85(9) . . ?
O9 Dy1 N3 146.78(10) . . ?
N1 Dy1 O3 67.67(9) . . ?
N1 Dy1 O7 124.38(10) . . ?
N3 Dy1 O3 71.84(9) . . ?
N3 Dy1 O7 74.40(9) . . ?
N3 Dy1 N1 64.54(8) . . ?
O10 Dy1 O3 69.88(11) . . ?
O10 Dy1 O4 82.36(12) . . ?
O10 Dy1 O6 122.52(12) . . ?
O10 Dy1 O7 72.11(12) . . ?
O10 Dy1 O9 74.98(10) . . ?
O10 Dy1 N1 131.85(9) . . ?
O10 Dy1 N3 81.57(9) . . ?
C2 O1 C1 116.8(4) . . ?
C14 O2 Dy1 142.0(2) . . ?
N4 O3 Dy1 93.2(2) . . ?
N4 O4 Dy1 101.1(2) . . ?
N5 O6 Dy1 98.7(3) . . ?
N5 O7 Dy1 95.0(3) . . ?
C12 O9 Dy1 126.8(3) . . ?
N2 N1 Dy1 115.69(17) . . ?
C7 N1 Dy1 130.0(2) . . ?
C7 N1 N2 113.6(3) . . ?
N1 N2 H2 119.8 . . ?
C8 N2 N1 120.4(2) . . ?
C8 N2 H2 119.8 . . ?
C8 N3 Dy1 117.68(18) . . ?
C9 N3 Dy1 125.9(2) . . ?
C9 N3 C8 115.3(3) . . ?
O3 N4 O4 115.8(4) . . ?
O5 N4 O3 122.9(4) . . ?
O5 N4 O4 121.3(4) . . ?
O6 N5 O7 115.9(4) . . ?
O8 N5 O6 121.3(5) . . ?
O8 N5 O7 122.8(5) . . ?
C10 N6 C11 118.6(4) . . ?
C12 N6 C10 120.7(4) . . ?
C12 N6 C11 120.7(4) . . ?
O1 C1 H1A 109.5 . . ?
O1 C1 H1B 109.5 . . ?
O1 C1 H1C 109.5 . . ?
H1A C1 H1B 109.5 . . ?
H1A C1 H1C 109.5 . . ?
H1B C1 H1C 109.5 . . ?
O1 C2 C3 125.2(3) . . ?
O1 C2 C14 113.5(4) . . ?
C3 C2 C14 121.2(4) . . ?
C2 C3 H3 119.7 . . ?
C2 C3 C4 120.6(3) . . ?
C4 C3 H3 119.7 . . ?
C3 C4 H4 119.8 . . ?
C5 C4 C3 120.3(4) . . ?
C5 C4 H4 119.8 . . ?
C4 C5 H5 119.9 . . ?
C4 C5 C6 120.3(4) . . ?
C6 C5 H5 119.9 . . ?
C5 C6 C7 117.2(3) . . ?
C14 C6 C5 120.7(3) . . ?
C14 C6 C7 122.0(3) . . ?
N1 C7 C6 126.1(3) . . ?
N1 C7 H7 116.9 . . ?
C6 C7 H7 116.9 . . ?
N2 C8 N3 118.0(2) . . ?
N2 C8 C15 120.2(3) . . ?
N3 C8 C15 121.8(3) . . ?
N3 C9 N3 127.7(4) . 2_655 ?
N3 C9 H9 116.1 . . ?
N3 C9 H9 116.1 2_655 . ?
N6 C10 H10A 109.5 . . ?
N6 C10 H10B 109.5 . . ?
N6 C10 H10C 109.5 . . ?
H10A C10 H10B 109.5 . . ?
H10A C10 H10C 109.5 . . ?
H10B C10 H10C 109.5 . . ?
N6 C11 H11A 109.5 . . ?
N6 C11 H11B 109.5 . . ?
N6 C11 H11C 109.5 . . ?
H11A C11 H11B 109.5 . . ?
H11A C11 H11C 109.5 . . ?
H11B C11 H11C 109.5 . . ?
O9 C12 N6 124.4(5) . . ?
O9 C12 H12 117.8 . . ?
N6 C12 H12 117.8 . . ?
O2 C14 C2 119.8(3) . . ?
O2 C14 C6 123.3(3) . . ?
C6 C14 C2 116.8(3) . . ?
C8 C15 C8 117.9(4) 2_655 . ?
C8 C15 H15 121.0 . . ?
C8 C15 H15 121.0 2_655 . ?
C19 N8 C18 115.9(4) . . ?
C20 N8 C18 122.6(4) . . ?
C20 N8 C19 121.4(4) . . ?
N8 C18 H18A 109.5 . . ?
N8 C18 H18B 109.5 . . ?
N8 C18 H18C 109.5 . . ?
H18A C18 H18B 109.5 . . ?
H18A C18 H18C 109.5 . . ?
H18B C18 H18C 109.5 . . ?
N8 C19 H19A 109.5 . . ?
N8 C19 H19B 109.5 . . ?
N8 C19 H19C 109.5 . . ?
H19A C19 H19B 109.5 . . ?
H19A C19 H19C 109.5 . . ?
H19B C19 H19C 109.5 . . ?
O11 C20 N8 126.1(4) . . ?
O11 C20 H20 116.9 . . ?
N8 C20 H20 116.9 . . ?
O10 C13 H13 116.6 . . ?
O10 C13 N7 126.9(8) . . ?
N7 C13 H13 116.6 . . ?
C13 O10 Dy1 160.9(4) . . ?
C13A O10 Dy1 130.9(7) . . ?
C13 N7 C16 120.6(8) . . ?
C13 N7 C17 121.2(7) . . ?
C17 N7 C16 117.6(9) . . ?
C13A N7 C17A 119.1(10) . . ?
C13A N7 C16A 124.7(13) . . ?
C16A N7 C17A 115.8(13) . . ?
N7 C16 H16A 109.5 . . ?
N7 C16 H16B 109.5 . . ?
N7 C16 H16C 109.5 . . ?
H16A C16 H16B 109.5 . . ?
H16A C16 H16C 109.5 . . ?
H16B C16 H16C 109.5 . . ?
N7 C17 H17A 109.5 . . ?
N7 C17 H17B 109.5 . . ?
N7 C17 H17C 109.5 . . ?
H17A C17 H17B 109.5 . . ?
H17A C17 H17C 109.5 . . ?
H17B C17 H17C 109.5 . . ?
O10 C13A N7 128.0(11) . . ?
O10 C13A H13A 116.0 . . ?
N7 C13A H13A 116.0 . . ?
N7 C17A H17D 109.5 . . ?
N7 C17A H17E 109.5 . . ?
N7 C17A H17F 109.5 . . ?
H17D C17A H17E 109.5 . . ?
H17D C17A H17F 109.5 . . ?
H17E C17A H17F 109.5 . . ?
N7 C16A H16D 109.5 . . ?
N7 C16A H16E 109.5 . . ?
N7 C16A H16F 109.5 . . ?
H16D C16A H16E 109.5 . . ?
H16D C16A H16F 109.5 . . ?
H16E C16A H16F 109.5 . . ?

loop_
_geom_bond_atom_site_label_1
_geom_bond_atom_site_label_2
_geom_bond_distance
_geom_bond_site_symmetry_2
_geom_bond_publ_flag
Dy1 O2 2.203(2) . ?
Dy1 O3 2.608(3) . ?
Dy1 O4 2.432(3) . ?
Dy1 O6 2.462(3) . ?
Dy1 O7 2.539(3) . ?
Dy1 O9 2.376(3) . ?
Dy1 N1 2.523(3) . ?
Dy1 N3 2.519(2) . ?
Dy1 O10 2.362(3) . ?
O1 C1 1.430(5) . ?
O1 C2 1.368(5) . ?
O2 C14 1.304(4) . ?
O3 N4 1.243(4) . ?
O4 N4 1.269(4) . ?
O5 N4 1.219(5) . ?
O6 N5 1.257(5) . ?
O7 N5 1.257(5) . ?
O8 N5 1.227(5) . ?
O9 C12 1.239(5) . ?
N1 N2 1.385(3) . ?
N1 C7 1.290(4) . ?
N2 H2 0.8603 . ?
N2 C8 1.350(4) . ?
N3 C8 1.365(4) . ?
N3 C9 1.337(3) . ?
N6 C10 1.449(6) . ?
N6 C11 1.464(5) . ?
N6 C12 1.308(5) . ?
C1 H1A 0.9600 . ?
C1 H1B 0.9600 . ?
C1 H1C 0.9600 . ?
C2 C3 1.373(6) . ?
C2 C14 1.442(5) . ?
C3 H3 0.9300 . ?
C3 C4 1.385(6) . ?
C4 H4 0.9300 . ?
C4 C5 1.376(5) . ?
C5 H5 0.9300 . ?
C5 C6 1.414(5) . ?
C6 C7 1.445(4) . ?
C6 C14 1.404(5) . ?
C7 H7 0.9300 . ?
C8 C15 1.379(3) . ?
C9 H9 0.9300 . ?
C10 H10A 0.9600 . ?
C10 H10B 0.9600 . ?
C10 H10C 0.9600 . ?
C11 H11A 0.9600 . ?
C11 H11B 0.9600 . ?
C11 H11C 0.9600 . ?
C12 H12 0.9300 . ?
C15 H15 0.9300 . ?
O11 C20 1.208(5) . ?
N8 C18 1.439(6) . ?
N8 C19 1.431(6) . ?
N8 C20 1.317(5) . ?
C18 H18A 0.9600 . ?
C18 H18B 0.9600 . ?
C18 H18C 0.9600 . ?
C19 H19A 0.9600 . ?
C19 H19B 0.9600 . ?
C19 H19C 0.9600 . ?
C20 H20 0.9300 . ?
C13 H13 0.9300 . ?
C13 O10 1.191(7) . ?
C13 N7 1.334(9) . ?
O10 C13A 1.202(11) . ?
N7 C16 1.438(9) . ?
N7 C17 1.413(10) . ?
N7 C13A 1.311(12) . ?
N7 C17A 1.475(12) . ?
N7 C16A 1.398(13) . ?
C16 H16A 0.9600 . ?
C16 H16B 0.9600 . ?
C16 H16C 0.9600 . ?
C17 H17A 0.9600 . ?
C17 H17B 0.9600 . ?
C17 H17C 0.9600 . ?
C13A H13A 0.9300 . ?
C17A H17D 0.9600 . ?
C17A H17E 0.9600 . ?
C17A H17F 0.9600 . ?
C16A H16D 0.9600 . ?
C16A H16E 0.9600 . ?
C16A H16F 0.9600 . ?

loop_
_geom_torsion_atom_site_label_1
_geom_torsion_atom_site_label_2
_geom_torsion_atom_site_label_3
_geom_torsion_atom_site_label_4
_geom_torsion
_geom_torsion_site_symmetry_1
_geom_torsion_site_symmetry_2
_geom_torsion_site_symmetry_3
_geom_torsion_site_symmetry_4
_geom_torsion_publ_flag
Dy1 O2 C14 C2 -157.3(3) . . . . ?
Dy1 O2 C14 C6 23.3(6) . . . . ?
Dy1 O3 N4 O4 -2.2(4) . . . . ?
Dy1 O3 N4 O5 178.5(5) . . . . ?
Dy1 O4 N4 O3 2.4(4) . . . . ?
Dy1 O4 N4 O5 -178.2(4) . . . . ?
Dy1 O6 N5 O7 2.0(4) . . . . ?
Dy1 O6 N5 O8 -177.0(4) . . . . ?
Dy1 O7 N5 O6 -1.9(4) . . . . ?
Dy1 O7 N5 O8 177.1(4) . . . . ?
Dy1 O9 C12 N6 -178.9(3) . . . . ?
Dy1 N1 N2 C8 15.1(4) . . . . ?
Dy1 N1 C7 C6 -9.4(5) . . . . ?
Dy1 N3 C8 N2 -15.2(4) . . . . ?
Dy1 N3 C8 C15 164.97(18) . . . . ?
Dy1 N3 C9 N3 -165.8(2) . . . 2_655 ?
Dy1 O10 C13A N7 -137.4(10) . . . . ?
O1 C2 C3 C4 -179.8(4) . . . . ?
O1 C2 C14 O2 -0.4(5) . . . . ?
O1 C2 C14 C6 179.1(3) . . . . ?
N1 N2 C8 N3 -0.2(4) . . . . ?
N1 N2 C8 C15 179.7(2) . . . . ?
N2 N1 C7 C6 -179.5(3) . . . . ?
N2 C8 C15 C8 -177.9(3) . . . 2_655 ?
N3 C8 C15 C8 2.0(2) . . . 2_655 ?
C1 O1 C2 C3 8.0(6) . . . . ?
C1 O1 C2 C14 -172.1(4) . . . . ?
C2 C3 C4 C5 0.2(6) . . . . ?
C3 C2 C14 O2 179.4(4) . . . . ?
C3 C2 C14 C6 -1.1(6) . . . . ?
C3 C4 C5 C6 -0.1(6) . . . . ?
C4 C5 C6 C7 176.3(3) . . . . ?
C4 C5 C6 C14 -0.7(6) . . . . ?
C5 C6 C7 N1 175.8(3) . . . . ?
C5 C6 C14 O2 -179.3(3) . . . . ?
C5 C6 C14 C2 1.2(5) . . . . ?
C7 N1 N2 C8 -173.3(3) . . . . ?
C7 C6 C14 O2 3.9(6) . . . . ?
C7 C6 C14 C2 -175.6(3) . . . . ?
C8 N3 C9 N3 1.85(19) . . . 2_655 ?
C9 N3 C8 N2 176.1(2) . . . . ?
C9 N3 C8 C15 -3.8(4) . . . . ?
C10 N6 C12 O9 0.0(7) . . . . ?
C11 N6 C12 O9 -176.2(4) . . . . ?
C14 C2 C3 C4 0.4(6) . . . . ?
C14 C6 C7 N1 -7.3(6) . . . . ?
C18 N8 C20 O11 179.0(6) . . . . ?
C19 N8 C20 O11 0.6(8) . . . . ?
O10 C13 N7 C16 -174.3(9) . . . . ?
O10 C13 N7 C17 -3.4(11) . . . . ?
N7 C13 O10 Dy1 91.4(16) . . . . ?
C17A N7 C13A O10 177.3(14) . . . . ?
C16A N7 C13A O10 -11(2) . . . . ?
